data_1565532
loop_
_publ_author_name
'Li, Xianli'
'Peng, Chao'
'Xiao, Yonghong'
'Xue, Dongfeng'
'Luo, Binbin'
'Huang, Xiao-Chun'

_publ_section_title
;
 Guest-Induced Reversible Phase Transformation of Organic--Inorganic
 Phenylpiperazinium Antimony (III) Chlorides with Solvatochromic
 Photoluminescence
;
_journal_issue 45
_journal_name_full 'The Journal of Physical Chemistry C'
_journal_page_first 25112
_journal_page_last 25118
_journal_paper_doi 10.1021/acs.jpcc.1c07725
_journal_volume 125
_journal_year 2021
_chemical_formula_moiety 'Cl4 Sb, 3(Cl), 2(C10 H16 N2), 2(H2 O)'
_chemical_formula_sum 'C20 H36 Cl7 N4 O2 Sb'
_chemical_formula_weight 734.43
_space_group_crystal_system monoclinic
_space_group_IT_number 15
_space_group_name_Hall '-C 2yc'
_space_group_name_H-M_alt 'C 1 2/c 1'
_atom_sites_solution_hydrogens mixed
_atom_sites_solution_primary iterative
_audit_creation_date 2021-08-16
_audit_creation_method
;
Olex2 1.2
(compiled 2018.05.29 svn.r3508 for OlexSys, GUI svn.r5506)
;
_cell_angle_alpha 90
_cell_angle_beta 101.837(2)
_cell_angle_gamma 90
_cell_formula_units_Z 4
_cell_length_a 15.8872(3)
_cell_length_b 27.0504(5)
_cell_length_c 8.1864(2)
_cell_measurement_reflns_used 5774
_cell_measurement_temperature 298.86(10)
_cell_measurement_theta_max 65.1950
_cell_measurement_theta_min 6.4070
_cell_volume 3443.33(13)
_computing_cell_refinement 'CrysAlisPro 1.171.39.28b (Rigaku OD, 2015)'
_computing_data_collection 'CrysAlisPro 1.171.39.28b (Rigaku OD, 2015)'
_computing_data_reduction 'CrysAlisPro 1.171.39.28b (Rigaku OD, 2015)'
_computing_molecular_graphics 'Olex2 (Dolomanov et al., 2009)'
_computing_publication_material 'Olex2 (Dolomanov et al., 2009)'
_computing_structure_refinement 'XL (Sheldrick, 2008)'
_computing_structure_solution 'olex2.solve (Bourhis et al., 2015)'
_diffrn_ambient_environment air
_diffrn_ambient_temperature 298.86(10)
_diffrn_detector 'CCD plate'
_diffrn_measured_fraction_theta_full 0.924
_diffrn_measured_fraction_theta_max 0.975
_diffrn_measurement_details
;
List of Runs (angles in degrees, time in seconds):

  # Type    Start    End  Width  t~exp~   \w     \q     \k     \f   Frames
--------------------------------------------------------------------------
  1  \w     -2.00  23.00   0.50    0.61    --    0.00  38.00 -60.00   50
  2  \w     31.00  81.00   0.50    0.61    --    0.00  38.00 -60.00  100
  3  \w    -67.00 -41.00   0.50    0.61    --    0.00 -38.00  60.00   52
  4  \w     63.00  88.00   0.50    0.61    --    0.00  77.00  60.00   50
  5  \w     -2.00  24.00   0.50    2.44    --   77.80 -30.00  30.00   52
  6  \w     36.00  87.00   0.50    2.44    --   77.80 -30.00  30.00  102
  7  \w     49.00 165.00   0.50    2.44    --   77.80  82.00  30.00  232
  8  \w     12.00  38.00   0.50    2.44    --   77.80 -61.00 -60.00   52
  9  \w     68.00  93.00   0.50    2.44    --   77.80 -82.00-120.00   50
 10  \w     28.00  67.00   0.50    2.44    --   77.80 -82.00-120.00   78
 11  \w     66.00  95.00   0.50    2.44    --   77.80 -61.00 -60.00   58
 12  \w     32.00 107.00   0.50    2.44    --   77.80 -82.00 -90.00  150
 13  \w     21.00  96.00   0.50    2.44    --   77.80 -61.00 -90.00  150
 14  \w      1.00  89.00   0.50    2.44    --   77.80 -15.00  30.00  176
;
_diffrn_measurement_device 'four-circle diffractometer'
_diffrn_measurement_device_type 'XtaLAB AFC12 (RINC): Kappa single'
_diffrn_measurement_method '\w scans'
_diffrn_orient_matrix_type 'CrysAlisPro convention (1999,Acta A55,543-557)'
_diffrn_orient_matrix_UB_11 0.0421464000
_diffrn_orient_matrix_UB_12 -0.0407906000
_diffrn_orient_matrix_UB_13 -0.0872259000
_diffrn_orient_matrix_UB_21 0.0288679000
_diffrn_orient_matrix_UB_22 0.0391307000
_diffrn_orient_matrix_UB_23 -0.1138247000
_diffrn_orient_matrix_UB_31 0.0849218000
_diffrn_orient_matrix_UB_32 0.0069204000
_diffrn_orient_matrix_UB_33 0.1280441000
_diffrn_radiation_monochromator graphite
_diffrn_radiation_probe x-ray
_diffrn_radiation_type CuK\a
_diffrn_radiation_wavelength 1.54184
_diffrn_reflns_av_R_equivalents 0.0352
_diffrn_reflns_av_unetI/netI 0.0301
_diffrn_reflns_Laue_measured_fraction_full 0.924
_diffrn_reflns_Laue_measured_fraction_max 0.975
_diffrn_reflns_limit_h_max 18
_diffrn_reflns_limit_h_min -18
_diffrn_reflns_limit_k_max 31
_diffrn_reflns_limit_k_min -30
_diffrn_reflns_limit_l_max 9
_diffrn_reflns_limit_l_min -8
_diffrn_reflns_number 8607
_diffrn_reflns_point_group_measured_fraction_full 0.924
_diffrn_reflns_point_group_measured_fraction_max 0.975
_diffrn_reflns_theta_full 67.684
_diffrn_reflns_theta_max 65.261
_diffrn_reflns_theta_min 3.268
_diffrn_source 'fine-focus sealed X-ray tube'
_diffrn_source_type 'Enhance (Cu) X-ray Source'
_exptl_absorpt_coefficient_mu 11.536
_exptl_absorpt_correction_T_max 1.00000
_exptl_absorpt_correction_T_min 0.54563
_exptl_absorpt_correction_type multi-scan
_exptl_absorpt_process_details
;
CrysAlisPro 1.171.39.28b (Rigaku Oxford Diffraction, 2015)
Empirical absorption correction using spherical harmonics,
 implemented in SCALE3 ABSPACK scaling algorithm.
;
_exptl_crystal_colour colorless
_exptl_crystal_density_diffrn 1.417
_exptl_crystal_description block
_exptl_crystal_F_000 1480
_exptl_crystal_size_max 0.1
_exptl_crystal_size_mid 0.08
_exptl_crystal_size_min 0.05
_refine_diff_density_max 0.524
_refine_diff_density_min -0.630
_refine_diff_density_rms 0.067
_refine_ls_extinction_coef 0.00013(3)
_refine_ls_extinction_expression Fc^*^=kFc[1+0.001xFc^2^\l^3^/sin(2\q)]^-1/4^
_refine_ls_extinction_method SHELXL
_refine_ls_goodness_of_fit_ref 1.089
_refine_ls_hydrogen_treatment constr
_refine_ls_matrix_type full
_refine_ls_number_parameters 159
_refine_ls_number_reflns 2883
_refine_ls_number_restraints 0
_refine_ls_restrained_S_all 1.089
_refine_ls_R_factor_all 0.0311
_refine_ls_R_factor_gt 0.0294
_refine_ls_shift/su_max 0.001
_refine_ls_shift/su_mean 0.000
_refine_ls_structure_factor_coef Fsqd
_refine_ls_weighting_details
;
 w=1/[\s^2^(Fo^2^)+(0.0505P)^2^+1.6628P]
 where P=(Fo^2^+2Fc^2^)/3
;
_refine_ls_weighting_scheme calc
_refine_ls_wR_factor_gt 0.0828
_refine_ls_wR_factor_ref 0.0836
_reflns_Friedel_coverage 0.000
_reflns_number_gt 2701
_reflns_number_total 2883
_reflns_threshold_expression 'I > 2\s(I)'
_cod_data_source_file jp1c07725_si_002.cif
_cod_data_source_block (PhPi)2SbCl7-xH2O
_cod_database_code 1565532
_shelxl_version_number 2013-2
_chemical_oxdiff_formula 'C H N O Sb Cl'
_chemical_oxdiff_usercomment 'C H N O Sb Cl'
_shelx_space_group_comment
;
The symmetry employed for this shelxl refinement is uniquely defined
by the following loop, which should always be used as a source of
symmetry information in preference to the above space-group names.
They are only intended as comments.
;
_shelx_estimated_absorpt_t_max 0.596
_shelx_estimated_absorpt_t_min 0.392
_reflns_odcompleteness_completeness 99.74
_reflns_odcompleteness_iscentric 1
_reflns_odcompleteness_theta 61.08
_olex2_refinement_description
;
1. Fixed Uiso
 At 1.2 times of:
  All C(H) groups, All C(H,H) groups, All N(H) groups, All N(H,H) groups
 At 1.5 times of:
  All O(H,H) groups
2.a Free rotating group:
 O1(H1C,H1D)
2.b Ternary CH refined with riding coordinates:
 N1(H1)
2.c Secondary CH2 refined with riding coordinates:
 N2(H2A,H2B), C2(H2C,H2D), C4(H4A,H4B), C3(H3A,H3B), C1(H1A,H1B)
2.d Aromatic/amide H refined with riding coordinates:
 C6(H6), C7(H7), C8(H8), C10(H10), C9(H9)
;
_smtbx_masks_void_probe_radius 1.2
_smtbx_masks_void_truncation_radius 1.2
_olex2_submission_special_instructions 'No special instructions were received'
_oxdiff_exptl_absorpt_empirical_details
;
Empirical correction (ABSPACK) includes:
- Absorption correction using spherical harmonics
- Frame scaling
;
_oxdiff_exptl_absorpt_empirical_full_max 1.840
_oxdiff_exptl_absorpt_empirical_full_min 0.639

loop_
_space_group_symop_operation_xyz
'x, y, z'
'-x, y, -z+1/2'
'x+1/2, y+1/2, z'
'-x+1/2, y+1/2, -z+1/2'
'-x, -y, -z'
'x, -y, z-1/2'
'-x+1/2, -y+1/2, -z'
'x+1/2, -y+1/2, z-1/2'

loop_
_atom_site_label
_atom_site_type_symbol
_atom_site_fract_x
_atom_site_fract_y
_atom_site_fract_z
_atom_site_U_iso_or_equiv
_atom_site_adp_type
_atom_site_occupancy
_atom_site_site_symmetry_order
_atom_site_calc_flag
_atom_site_refinement_flags_posn
_atom_site_refinement_flags_adp
_atom_site_refinement_flags_occupancy
_atom_site_disorder_assembly
_atom_site_disorder_group
Sb1 Sb 0.5000 0.32628(2) -0.2500 0.03792(13) Uani 1 2 d S T P . .
Cl2 Cl 0.33398(5) 0.32145(3) -0.22840(10) 0.0538(2) Uani 1 1 d . . . . .
Cl3 Cl 0.52821(5) 0.38889(3) -0.02956(10) 0.0578(2) Uani 1 1 d . . . . .
Cl1 Cl 0.53644(5) 0.24971(3) 0.00384(10) 0.0594(2) Uani 1 1 d . . . . .
Cl4 Cl 0.5000 0.12347(7) -0.2500 0.1089(6) Uani 1 2 d S T P . .
N1 N 0.25679(15) 0.38029(9) 0.1981(3) 0.0440(6) Uani 1 1 d . . . . .
H1 H 0.3085 0.3617 0.1888 0.053 Uiso 1 1 calc R . . . .
O1 O 0.38061(17) 0.31198(12) 0.1787(3) 0.0728(7) Uani 1 1 d . . . . .
H1C H 0.4110 0.2948 0.2558 0.109 Uiso 1 1 d G . . . .
H1D H 0.4070 0.3152 0.0988 0.109 Uiso 1 1 d G . . . .
N2 N 0.14344(17) 0.29781(10) 0.2139(3) 0.0549(7) Uani 1 1 d . . . . .
H2A H 0.1326 0.2625 0.2144 0.066 Uiso 1 1 calc R . . . .
H2B H 0.0908 0.3147 0.2234 0.066 Uiso 1 1 calc R . . . .
C5 C 0.27852(19) 0.43342(11) 0.1959(4) 0.0474(7) Uani 1 1 d . . . . .
C2 C 0.1874(2) 0.36627(11) 0.0508(4) 0.0491(7) Uani 1 1 d . . . . .
H2C H 0.2061 0.3742 -0.0518 0.059 Uiso 1 1 calc R . . . .
H2D H 0.1358 0.3852 0.0531 0.059 Uiso 1 1 calc R . . . .
C4 C 0.2127(2) 0.31081(13) 0.3601(4) 0.0554(8) Uani 1 1 d . . . . .
H4A H 0.2641 0.2919 0.3558 0.067 Uiso 1 1 calc R . . . .
H4B H 0.1944 0.3023 0.4625 0.067 Uiso 1 1 calc R . . . .
C3 C 0.2325(2) 0.36512(12) 0.3594(4) 0.0493(7) Uani 1 1 d . . . . .
H3A H 0.2795 0.3727 0.4519 0.059 Uiso 1 1 calc R . . . .
H3B H 0.1826 0.3838 0.3745 0.059 Uiso 1 1 calc R . . . .
C6 C 0.3563(2) 0.44682(13) 0.1629(4) 0.0599(8) Uani 1 1 d . . . . .
H6 H 0.3950 0.4229 0.1431 0.072 Uiso 1 1 calc R . . . .
C1 C 0.1673(2) 0.31173(13) 0.0539(4) 0.0569(8) Uani 1 1 d . . . . .
H1A H 0.1202 0.3039 -0.0381 0.068 Uiso 1 1 calc R . . . .
H1B H 0.2171 0.2928 0.0398 0.068 Uiso 1 1 calc R . . . .
C7 C 0.3766(3) 0.49609(16) 0.1593(5) 0.0770(12) Uani 1 1 d . . . . .
H7 H 0.4291 0.5055 0.1355 0.092 Uiso 1 1 calc R . . . .
C8 C 0.3207(3) 0.53128(15) 0.1902(5) 0.0805(12) Uani 1 1 d . . . . .
H8 H 0.3357 0.5645 0.1902 0.097 Uiso 1 1 calc R . . . .
C10 C 0.2203(3) 0.46844(13) 0.2238(5) 0.0668(9) Uani 1 1 d . . . . .
H10 H 0.1671 0.4590 0.2438 0.080 Uiso 1 1 calc R . . . .
C9 C 0.2419(3) 0.51774(13) 0.2215(6) 0.0788(12) Uani 1 1 d . . . . .
H9 H 0.2034 0.5418 0.2412 0.095 Uiso 1 1 calc R . . . .

loop_
_atom_site_aniso_label
_atom_site_aniso_U_11
_atom_site_aniso_U_22
_atom_site_aniso_U_33
_atom_site_aniso_U_23
_atom_site_aniso_U_13
_atom_site_aniso_U_12
Sb1 0.03921(18) 0.03487(18) 0.04085(17) 0.000 0.01092(11) 0.000
Cl2 0.0543(5) 0.0515(5) 0.0552(4) 0.0029(3) 0.0103(4) 0.0014(3)
Cl3 0.0633(5) 0.0519(5) 0.0602(5) -0.0162(3) 0.0172(4) -0.0067(3)
Cl1 0.0624(5) 0.0586(5) 0.0569(4) -0.0032(4) 0.0115(4) -0.0050(4)
Cl4 0.0757(10) 0.0969(12) 0.1618(18) 0.000 0.0422(11) 0.000
N1 0.0407(13) 0.0385(13) 0.0533(14) 0.0055(11) 0.0110(10) -0.0020(10)
O1 0.0690(16) 0.101(2) 0.0512(14) 0.0103(14) 0.0194(12) 0.0317(15)
N2 0.0529(15) 0.0455(15) 0.0667(17) 0.0040(13) 0.0133(13) -0.0133(12)
C5 0.0480(16) 0.0405(16) 0.0516(17) 0.0067(13) 0.0057(13) -0.0062(13)
C2 0.0525(17) 0.0459(17) 0.0483(16) 0.0011(13) 0.0090(13) -0.0054(13)
C4 0.0529(19) 0.0516(18) 0.0608(19) 0.0130(16) 0.0094(15) -0.0083(15)
C3 0.0506(17) 0.0485(18) 0.0486(16) 0.0051(14) 0.0099(13) -0.0103(13)
C6 0.0515(18) 0.059(2) 0.068(2) 0.0179(17) 0.0110(15) -0.0094(15)
C1 0.060(2) 0.0495(18) 0.062(2) -0.0067(16) 0.0145(16) -0.0098(16)
C7 0.063(2) 0.074(3) 0.088(3) 0.029(2) 0.003(2) -0.025(2)
C8 0.100(3) 0.051(2) 0.081(3) 0.014(2) -0.004(2) -0.024(2)
C10 0.064(2) 0.050(2) 0.089(3) 0.0011(18) 0.0221(19) -0.0032(17)
C9 0.099(3) 0.042(2) 0.094(3) -0.0029(19) 0.014(2) 0.004(2)

loop_
_atom_type_symbol
_atom_type_description
_atom_type_scat_dispersion_real
_atom_type_scat_dispersion_imag
_atom_type_scat_source
C C 0.0181 0.0091 'International Tables Vol C Tables 4.2.6.8 and 6.1.1.4'
H H 0.0000 0.0000 'International Tables Vol C Tables 4.2.6.8 and 6.1.1.4'
Cl Cl 0.3639 0.7018 'International Tables Vol C Tables 4.2.6.8 and 6.1.1.4'
N N 0.0311 0.0180 'International Tables Vol C Tables 4.2.6.8 and 6.1.1.4'
O O 0.0492 0.0322 'International Tables Vol C Tables 4.2.6.8 and 6.1.1.4'
Sb Sb -0.0562 5.8946 'International Tables Vol C Tables 4.2.6.8 and 6.1.1.4'

loop_
_geom_angle_atom_site_label_1
_geom_angle_atom_site_label_2
_geom_angle_atom_site_label_3
_geom_angle
_geom_angle_site_symmetry_1
_geom_angle_site_symmetry_3
_geom_angle_publ_flag
Cl2 Sb1 Cl2 174.41(3) . 2_654 ?
Cl3 Sb1 Cl2 91.09(3) 2_654 2_654 ?
Cl3 Sb1 Cl2 91.09(3) . . ?
Cl3 Sb1 Cl2 92.78(3) 2_654 . ?
Cl3 Sb1 Cl2 92.78(3) . 2_654 ?
Cl3 Sb1 Cl3 92.46(4) . 2_654 ?
C5 N1 H1 107.3 . . ?
C5 N1 C2 111.7(2) . . ?
C5 N1 C3 112.2(2) . . ?
C2 N1 H1 107.3 . . ?
C2 N1 C3 110.9(2) . . ?
C3 N1 H1 107.3 . . ?
H1C O1 H1D 109.5 . . ?
H2A N2 H2B 108.0 . . ?
C4 N2 H2A 109.3 . . ?
C4 N2 H2B 109.3 . . ?
C1 N2 H2A 109.3 . . ?
C1 N2 H2B 109.3 . . ?
C1 N2 C4 111.6(2) . . ?
C6 C5 N1 118.9(3) . . ?
C6 C5 C10 121.1(3) . . ?
C10 C5 N1 120.1(3) . . ?
N1 C2 H2C 109.5 . . ?
N1 C2 H2D 109.5 . . ?
N1 C2 C1 110.8(3) . . ?
H2C C2 H2D 108.1 . . ?
C1 C2 H2C 109.5 . . ?
C1 C2 H2D 109.5 . . ?
N2 C4 H4A 109.6 . . ?
N2 C4 H4B 109.6 . . ?
N2 C4 C3 110.4(3) . . ?
H4A C4 H4B 108.1 . . ?
C3 C4 H4A 109.6 . . ?
C3 C4 H4B 109.6 . . ?
N1 C3 H3A 109.4 . . ?
N1 C3 H3B 109.4 . . ?
C4 C3 N1 111.2(3) . . ?
C4 C3 H3A 109.4 . . ?
C4 C3 H3B 109.4 . . ?
H3A C3 H3B 108.0 . . ?
C5 C6 H6 120.4 . . ?
C5 C6 C7 119.1(4) . . ?
C7 C6 H6 120.4 . . ?
N2 C1 C2 110.8(3) . . ?
N2 C1 H1A 109.5 . . ?
N2 C1 H1B 109.5 . . ?
C2 C1 H1A 109.5 . . ?
C2 C1 H1B 109.5 . . ?
H1A C1 H1B 108.1 . . ?
C6 C7 H7 119.6 . . ?
C8 C7 C6 120.7(4) . . ?
C8 C7 H7 119.6 . . ?
C7 C8 H8 120.0 . . ?
C7 C8 C9 120.1(4) . . ?
C9 C8 H8 120.0 . . ?
C5 C10 H10 120.4 . . ?
C5 C10 C9 119.1(4) . . ?
C9 C10 H10 120.4 . . ?
C8 C9 C10 119.9(4) . . ?
C8 C9 H9 120.1 . . ?
C10 C9 H9 120.1 . . ?

loop_
_geom_bond_atom_site_label_1
_geom_bond_atom_site_label_2
_geom_bond_distance
_geom_bond_site_symmetry_2
_geom_bond_publ_flag
Sb1 Cl2 2.6827(8) . ?
Sb1 Cl2 2.6827(8) 2_654 ?
Sb1 Cl3 2.4482(8) . ?
Sb1 Cl3 2.4483(8) 2_654 ?
N1 H1 0.9800 . ?
N1 C5 1.479(4) . ?
N1 C2 1.506(4) . ?
N1 C3 1.507(4) . ?
O1 H1C 0.8495 . ?
O1 H1D 0.8505 . ?
N2 H2A 0.9700 . ?
N2 H2B 0.9700 . ?
N2 C4 1.492(4) . ?
N2 C1 1.485(4) . ?
C5 C6 1.368(4) . ?
C5 C10 1.375(5) . ?
C2 H2C 0.9700 . ?
C2 H2D 0.9700 . ?
C2 C1 1.511(4) . ?
C4 H4A 0.9700 . ?
C4 H4B 0.9700 . ?
C4 C3 1.503(4) . ?
C3 H3A 0.9700 . ?
C3 H3B 0.9700 . ?
C6 H6 0.9300 . ?
C6 C7 1.373(5) . ?
C1 H1A 0.9700 . ?
C1 H1B 0.9700 . ?
C7 H7 0.9300 . ?
C7 C8 1.360(6) . ?
C8 H8 0.9300 . ?
C8 C9 1.378(6) . ?
C10 H10 0.9300 . ?
C10 C9 1.378(5) . ?
C9 H9 0.9300 . ?

loop_
_geom_torsion_atom_site_label_1
_geom_torsion_atom_site_label_2
_geom_torsion_atom_site_label_3
_geom_torsion_atom_site_label_4
_geom_torsion
_geom_torsion_site_symmetry_1
_geom_torsion_site_symmetry_2
_geom_torsion_site_symmetry_3
_geom_torsion_site_symmetry_4
_geom_torsion_publ_flag
N1 C5 C6 C7 179.4(3) . . . . ?
N1 C5 C10 C9 179.9(3) . . . . ?
N1 C2 C1 N2 55.8(3) . . . . ?
N2 C4 C3 N1 -56.3(3) . . . . ?
C5 N1 C2 C1 179.1(3) . . . . ?
C5 N1 C3 C4 -178.7(2) . . . . ?
C5 C6 C7 C8 0.8(6) . . . . ?
C5 C10 C9 C8 0.6(6) . . . . ?
C2 N1 C5 C6 -109.6(3) . . . . ?
C2 N1 C5 C10 69.2(4) . . . . ?
C2 N1 C3 C4 55.6(3) . . . . ?
C4 N2 C1 C2 -57.2(4) . . . . ?
C3 N1 C5 C6 125.2(3) . . . . ?
C3 N1 C5 C10 -56.0(4) . . . . ?
C3 N1 C2 C1 -55.0(3) . . . . ?
C6 C5 C10 C9 -1.4(6) . . . . ?
C6 C7 C8 C9 -1.6(6) . . . . ?
C1 N2 C4 C3 57.3(4) . . . . ?
C7 C8 C9 C10 0.9(7) . . . . ?
C10 C5 C6 C7 0.7(5) . . . . ?

loop_
_smtbx_masks_void_nr
_smtbx_masks_void_average_x
_smtbx_masks_void_average_y
_smtbx_masks_void_average_z
_smtbx_masks_void_volume
_smtbx_masks_void_count_electrons
_smtbx_masks_void_content
1 0.000 0.500 -0.811 285.8 86.1 '8 water'
2 0.500 0.000 -0.384 285.8 86.1 '8 water'
